data_7234699
loop_
_publ_author_name
'Liu, Jinjian'
'Li, Jing'
'Lu, Wenbo'

_publ_section_title
;
 Photochromic properties of three 2D MOFs based on
 1-carboxyethyl-4,4&#x2032;-bipyridinine
;
_journal_issue 57
_journal_name_full 'RSC Advances'
_journal_page_first 33155
_journal_paper_doi 10.1039/C9RA06703E
_journal_volume 9
_journal_year 2019
_chemical_formula_moiety 'C24 H16 N2 O8 Zn'
_chemical_formula_sum 'C24 H16 N2 O8 Zn'
_chemical_formula_weight 525.76
_space_group_crystal_system monoclinic
_space_group_IT_number 14
_space_group_name_Hall '-P 2ybc'
_space_group_name_H-M_alt 'P 1 21/c 1'
_symmetry_space_group_name_Hall '-P 2ybc'
_symmetry_space_group_name_H-M 'P 1 21/c 1'
_atom_sites_solution_hydrogens geom
_atom_sites_solution_primary direct
_audit_creation_date 2019-05-23
_audit_creation_method
;
Olex2 1.2
(compiled 2018.05.29 svn.r3508 for OlexSys, GUI svn.r5506)
;
_audit_update_record
;
2019-05-23 deposited with the CCDC.    2019-10-16 downloaded from the CCDC.
;
_cell_angle_alpha 90
_cell_angle_beta 93.186(2)
_cell_angle_gamma 90
_cell_formula_units_Z 4
_cell_length_a 7.4557(5)
_cell_length_b 19.1019(13)
_cell_length_c 15.6785(10)
_cell_measurement_reflns_used 9905
_cell_measurement_temperature 273.15
_cell_measurement_theta_max 28.33
_cell_measurement_theta_min 2.50
_cell_volume 2229.4(3)
_computing_cell_refinement 'SAINT v8.37A (Bruker, 2015)'
_computing_data_reduction 'SAINT v8.37A (Bruker, 2015)'
_computing_molecular_graphics 'Olex2 (Dolomanov et al., 2009)'
_computing_publication_material 'Olex2 (Dolomanov et al., 2009)'
_computing_structure_refinement 'ShelXL (Sheldrick, 2015)'
_computing_structure_solution 'ShelXS (Sheldrick, 2008)'
_diffrn_ambient_temperature 273.15
_diffrn_measured_fraction_theta_full 0.993
_diffrn_measured_fraction_theta_max 0.993
_diffrn_measurement_device_type 'CCD area detector'
_diffrn_measurement_method 'phi and omega scans'
_diffrn_radiation_monochromator graphite
_diffrn_radiation_type MoK\a
_diffrn_radiation_wavelength 0.71073
_diffrn_reflns_av_R_equivalents 0.0288
_diffrn_reflns_av_unetI/netI 0.0205
_diffrn_reflns_Laue_measured_fraction_full 0.993
_diffrn_reflns_Laue_measured_fraction_max 0.993
_diffrn_reflns_limit_h_max 9
_diffrn_reflns_limit_h_min -9
_diffrn_reflns_limit_k_max 21
_diffrn_reflns_limit_k_min -25
_diffrn_reflns_limit_l_max 20
_diffrn_reflns_limit_l_min -20
_diffrn_reflns_number 31420
_diffrn_reflns_point_group_measured_fraction_full 0.993
_diffrn_reflns_point_group_measured_fraction_max 0.993
_diffrn_reflns_theta_full 25.242
_diffrn_reflns_theta_max 28.331
_diffrn_reflns_theta_min 2.498
_exptl_absorpt_coefficient_mu 1.156
_exptl_absorpt_correction_T_max 0.7457
_exptl_absorpt_correction_T_min 0.5890
_exptl_absorpt_correction_type none
_exptl_crystal_colour blue
_exptl_crystal_colour_primary blue
_exptl_crystal_density_diffrn 1.566
_exptl_crystal_description block
_exptl_crystal_F_000 1072
_exptl_crystal_size_max 0.4
_exptl_crystal_size_mid 0.3
_exptl_crystal_size_min 0.3
_refine_diff_density_max 2.674
_refine_diff_density_min -0.750
_refine_diff_density_rms 0.173
_refine_ls_extinction_method none
_refine_ls_goodness_of_fit_ref 1.086
_refine_ls_hydrogen_treatment constr
_refine_ls_matrix_type full
_refine_ls_number_parameters 316
_refine_ls_number_reflns 5503
_refine_ls_number_restraints 0
_refine_ls_restrained_S_all 1.086
_refine_ls_R_factor_all 0.0578
_refine_ls_R_factor_gt 0.0525
_refine_ls_shift/su_max 0.001
_refine_ls_shift/su_mean 0.000
_refine_ls_structure_factor_coef Fsqd
_refine_ls_weighting_details 'w=1/[\s^2^(Fo^2^)+(0.1141P)^2^+2.6240P] where P=(Fo^2^+2Fc^2^)/3'
_refine_ls_weighting_scheme calc
_refine_ls_wR_factor_gt 0.1735
_refine_ls_wR_factor_ref 0.1797
_reflns_Friedel_coverage 0.000
_reflns_number_gt 5019
_reflns_number_total 5503
_reflns_threshold_expression 'I > 2\s(I)'
_cod_data_source_file c9ra06703e2.cif
_cod_data_source_block a_CCDC3
_cod_database_code 7234699
_shelx_shelxl_version_number 2014/7
_shelx_space_group_comment
;
The symmetry employed for this shelxl refinement is uniquely defined
by the following loop, which should always be used as a source of
symmetry information in preference to the above space-group names.
They are only intended as comments.
;
_shelx_estimated_absorpt_t_max 0.723
_shelx_estimated_absorpt_t_min 0.655
_olex2_refinement_description
;
1. Fixed Uiso
 At 1.2 times of:
  All C(H) groups, All C(H,H) groups
2.a Secondary CH2 refined with riding coordinates:
 C11(H11A,H11B)
2.b Aromatic/amide H refined with riding coordinates:
 C1(H1), C20(H20), C19(H19), C15(H15), C7(H7), C2(H2), C3(H3), C4(H4),
 C24(H24), C8(H8), C16(H16), C9(H9), C10(H10), C23(H23)
;
_olex2_submission_special_instructions 'No special instructions were received'

loop_
_space_group_symop_operation_xyz
'x, y, z'
'-x, y+1/2, -z+1/2'
'-x, -y, -z'
'x, -y-1/2, z-1/2'

loop_
_atom_site_label
_atom_site_type_symbol
_atom_site_fract_x
_atom_site_fract_y
_atom_site_fract_z
_atom_site_U_iso_or_equiv
_atom_site_adp_type
_atom_site_occupancy
_atom_site_site_symmetry_order
_atom_site_calc_flag
_atom_site_refinement_flags_posn
Zn1 Zn 0.34330(4) 0.58371(2) 0.30361(2) 0.02778(14) Uani 1 1 d .
O1 O 0.4847(3) 0.52406(13) 0.38314(16) 0.0427(5) Uani 1 1 d .
O4 O 0.1789(3) 0.54553(17) 0.21406(16) 0.0498(6) Uani 1 1 d .
O5 O 0.2077(3) 0.65642(13) 0.36297(18) 0.0456(6) Uani 1 1 d .
O6 O 0.0378(4) 0.56868(14) 0.4017(2) 0.0518(7) Uani 1 1 d .
N1 N 0.5411(3) 0.65227(13) 0.26669(15) 0.0298(5) Uani 1 1 d .
N2 N 1.1647(4) 0.89414(14) 0.11788(18) 0.0362(6) Uani 1 1 d .
C5 C 0.8015(4) 0.74756(15) 0.21719(18) 0.0301(5) Uani 1 1 d .
C6 C 0.9339(4) 0.79882(15) 0.18736(18) 0.0308(5) Uani 1 1 d .
C12 C 1.4329(4) 0.97055(17) 0.1418(2) 0.0380(6) Uani 1 1 d .
C13 C 0.0708(4) 0.63135(16) 0.39582(18) 0.0317(6) Uani 1 1 d .
O3 O 0.4110(4) 0.54110(16) 0.13219(17) 0.0515(6) Uani 1 1 d .
O8 O -0.4048(4) 0.88912(14) 0.52765(19) 0.0519(6) Uani 1 1 d .
C17 C -0.3104(4) 0.77610(16) 0.49256(18) 0.0325(6) Uani 1 1 d .
O7 O -0.5854(4) 0.80116(15) 0.5563(2) 0.0621(8) Uani 1 1 d .
C1 C 0.6939(4) 0.63016(16) 0.2343(2) 0.0343(6) Uani 1 1 d .
H1 H 0.7119 0.5823 0.2283 0.041 Uiso 1 1 calc R
C22 C 0.1169(4) 0.51830(16) 0.0687(2) 0.0364(6) Uani 1 1 d .
C20 C -0.0224(4) 0.75479(17) 0.4351(2) 0.0371(6) Uani 1 1 d .
H20 H 0.0859 0.7716 0.4166 0.044 Uiso 1 1 calc R
C19 C -0.1466(4) 0.80089(17) 0.4671(2) 0.0376(6) Uani 1 1 d .
H19 H -0.1199 0.8484 0.4714 0.045 Uiso 1 1 calc R
C15 C -0.2242(4) 0.65891(17) 0.4566(2) 0.0400(7) Uani 1 1 d .
H15 H -0.2502 0.6113 0.4536 0.048 Uiso 1 1 calc R
C14 C -0.0602(4) 0.68343(15) 0.43065(17) 0.0300(5) Uani 1 1 d .
C7 C 1.0933(5) 0.77778(17) 0.1529(2) 0.0430(7) Uani 1 1 d .
H7 H 1.1249 0.7307 0.1532 0.052 Uiso 1 1 calc R
C2 C 0.5188(4) 0.72113(16) 0.2762(2) 0.0364(6) Uani 1 1 d .
H2 H 0.4145 0.7371 0.2996 0.044 Uiso 1 1 calc R
C3 C 0.8264(4) 0.67559(16) 0.2094(2) 0.0347(6) Uani 1 1 d .
H3 H 0.9310 0.6581 0.1877 0.042 Uiso 1 1 calc R
C21 C 0.2459(5) 0.53658(17) 0.1426(2) 0.0408(7) Uani 1 1 d .
C18 C -0.4480(4) 0.82340(18) 0.5277(2) 0.0390(7) Uani 1 1 d .
C4 C 0.6439(4) 0.76959(16) 0.2526(2) 0.0386(7) Uani 1 1 d .
H4 H 0.6230 0.8171 0.2604 0.046 Uiso 1 1 calc R
C24 C -0.0556(5) 0.4950(2) 0.0827(2) 0.0441(7) Uani 1 1 d .
H24 H -0.0928 0.4912 0.1381 0.053 Uiso 1 1 calc R
C11 C 1.2836(5) 0.94540(18) 0.0789(2) 0.0414(7) Uani 1 1 d .
H11A H 1.2129 0.9853 0.0586 0.050 Uiso 1 1 calc R
H11B H 1.3365 0.9241 0.0301 0.050 Uiso 1 1 calc R
C8 C 1.2047(5) 0.82687(19) 0.1183(2) 0.0446(8) Uani 1 1 d .
H8 H 1.3101 0.8121 0.0949 0.054 Uiso 1 1 calc R
C16 C -0.3487(5) 0.70508(18) 0.4870(2) 0.0439(8) Uani 1 1 d .
H16 H -0.4586 0.6884 0.5037 0.053 Uiso 1 1 calc R
C9 C 1.0159(6) 0.91634(17) 0.1539(3) 0.0534(10) Uani 1 1 d .
H9 H 0.9906 0.9640 0.1546 0.064 Uiso 1 1 calc R
O2 O 1.4719(6) 0.9357(3) 0.2047(3) 0.1032(17) Uani 1 1 d .
C10 C 0.8999(5) 0.87046(18) 0.1896(3) 0.0516(9) Uani 1 1 d .
H10 H 0.7989 0.8872 0.2153 0.062 Uiso 1 1 calc R
C23 C 0.1722(5) 0.5225(2) -0.0139(2) 0.0475(8) Uani 1 1 d .
H23 H 0.2884 0.5371 -0.0234 0.057 Uiso 1 1 calc R

loop_
_atom_site_aniso_label
_atom_site_aniso_U_11
_atom_site_aniso_U_22
_atom_site_aniso_U_33
_atom_site_aniso_U_23
_atom_site_aniso_U_13
_atom_site_aniso_U_12
Zn1 0.0263(2) 0.0283(2) 0.0285(2) -0.00099(11) 0.00028(13) 0.00053(11)
O1 0.0415(12) 0.0413(12) 0.0451(13) 0.0047(10) -0.0002(10) 0.0165(10)
O4 0.0425(13) 0.0735(19) 0.0328(11) -0.0162(12) -0.0037(9) -0.0044(12)
O5 0.0365(12) 0.0392(12) 0.0625(15) -0.0117(11) 0.0152(11) 0.0021(9)
O6 0.0570(16) 0.0339(12) 0.0659(17) -0.0052(12) 0.0157(13) 0.0061(11)
N1 0.0309(11) 0.0300(11) 0.0285(11) 0.0004(9) 0.0015(9) -0.0036(9)
N2 0.0357(13) 0.0332(13) 0.0392(13) 0.0012(10) -0.0031(10) -0.0123(10)
C5 0.0305(13) 0.0292(13) 0.0302(13) 0.0007(10) -0.0011(10) -0.0026(10)
C6 0.0302(13) 0.0296(13) 0.0324(13) 0.0002(10) -0.0006(10) -0.0034(10)
C12 0.0351(15) 0.0356(15) 0.0429(16) -0.0009(12) -0.0017(12) -0.0081(12)
C13 0.0358(14) 0.0325(14) 0.0262(12) -0.0044(10) -0.0027(10) 0.0041(11)
O3 0.0444(13) 0.0637(17) 0.0458(14) 0.0037(12) -0.0036(11) -0.0157(12)
O8 0.0540(15) 0.0375(13) 0.0662(17) -0.0023(12) 0.0214(13) 0.0061(11)
C17 0.0326(14) 0.0358(15) 0.0293(13) -0.0057(11) 0.0037(10) 0.0015(11)
O7 0.0474(15) 0.0484(15) 0.094(2) -0.0144(15) 0.0323(15) -0.0023(12)
C1 0.0330(14) 0.0270(13) 0.0432(16) 0.0018(11) 0.0039(12) -0.0010(11)
C22 0.0403(15) 0.0342(14) 0.0337(14) -0.0059(11) -0.0060(12) -0.0018(12)
C20 0.0321(14) 0.0343(15) 0.0456(16) -0.0028(12) 0.0091(12) -0.0020(11)
C19 0.0389(16) 0.0309(14) 0.0436(16) -0.0039(12) 0.0077(12) -0.0007(12)
C15 0.0402(16) 0.0317(14) 0.0492(18) -0.0099(13) 0.0118(13) -0.0059(12)
C14 0.0312(13) 0.0313(13) 0.0276(12) -0.0037(10) 0.0020(10) 0.0020(10)
C7 0.0399(16) 0.0298(15) 0.060(2) 0.0005(14) 0.0120(14) -0.0021(12)
C2 0.0381(15) 0.0305(14) 0.0414(15) 0.0002(12) 0.0108(12) 0.0001(12)
C3 0.0302(13) 0.0313(14) 0.0430(16) -0.0008(12) 0.0053(11) -0.0007(11)
C21 0.0499(18) 0.0357(15) 0.0355(15) 0.0008(12) -0.0081(13) -0.0059(13)
C18 0.0368(15) 0.0409(16) 0.0396(15) -0.0067(13) 0.0033(12) 0.0069(13)
C4 0.0410(16) 0.0279(14) 0.0479(17) 0.0013(12) 0.0109(13) 0.0003(12)
C24 0.0415(17) 0.061(2) 0.0300(14) -0.0058(14) 0.0006(12) -0.0049(15)
C11 0.0437(17) 0.0384(16) 0.0414(16) 0.0054(13) -0.0034(13) -0.0173(14)
C8 0.0397(16) 0.0383(16) 0.057(2) -0.0023(15) 0.0157(15) -0.0050(13)
C16 0.0394(16) 0.0395(17) 0.0548(19) -0.0121(14) 0.0190(14) -0.0061(13)
C9 0.0418(19) 0.0288(16) 0.091(3) 0.0040(16) 0.012(2) -0.0028(13)
O2 0.106(3) 0.107(3) 0.090(3) 0.046(2) -0.051(2) -0.061(3)
C10 0.0408(17) 0.0302(16) 0.085(3) 0.0024(17) 0.0181(18) 0.0004(13)
C23 0.0389(17) 0.065(2) 0.0381(16) -0.0022(15) -0.0021(13) -0.0114(16)

loop_
_atom_type_symbol
_atom_type_description
_atom_type_scat_dispersion_real
_atom_type_scat_dispersion_imag
_atom_type_scat_source
C C 0.0033 0.0016 'International Tables Vol C Tables 4.2.6.8 and 6.1.1.4'
H H 0.0000 0.0000 'International Tables Vol C Tables 4.2.6.8 and 6.1.1.4'
N N 0.0061 0.0033 'International Tables Vol C Tables 4.2.6.8 and 6.1.1.4'
O O 0.0106 0.0060 'International Tables Vol C Tables 4.2.6.8 and 6.1.1.4'
Zn Zn 0.2839 1.4301 'International Tables Vol C Tables 4.2.6.8 and 6.1.1.4'

loop_
_geom_angle_atom_site_label_1
_geom_angle_atom_site_label_2
_geom_angle_atom_site_label_3
_geom_angle
_geom_angle_site_symmetry_1
_geom_angle_site_symmetry_3
O1 Zn1 O5 112.37(11) . .
O1 Zn1 N1 100.32(11) . .
O4 Zn1 O1 122.39(12) . .
O4 Zn1 O5 106.46(11) . .
O4 Zn1 N1 117.50(11) . .
O5 Zn1 N1 94.45(10) . .
C12 O1 Zn1 121.9(2) 2_745 .
C21 O4 Zn1 115.1(2) . .
C13 O5 Zn1 111.8(2) . .
C1 N1 Zn1 122.5(2) . .
C2 N1 Zn1 119.7(2) . .
C2 N1 C1 117.8(3) . .
C8 N2 C11 120.5(3) . .
C8 N2 C9 119.9(3) . .
C9 N2 C11 119.6(3) . .
C3 C5 C6 121.9(3) . .
C4 C5 C6 121.1(3) . .
C4 C5 C3 116.9(3) . .
C7 C6 C5 121.9(3) . .
C7 C6 C10 117.0(3) . .
C10 C6 C5 121.0(3) . .
O1 C12 C11 113.9(3) 2_755 .
O2 C12 O1 126.6(3) . 2_755
O2 C12 C11 119.1(3) . .
O5 C13 C14 116.7(3) . .
O6 C13 O5 124.8(3) . .
O6 C13 C14 118.5(3) . .
C19 C17 C18 122.1(3) . .
C16 C17 C19 119.7(3) . .
C16 C17 C18 118.1(3) . .
N1 C1 C3 122.9(3) . .
C24 C22 C21 120.6(3) . .
C23 C22 C21 119.8(3) . .
C23 C22 C24 119.6(3) . .
C19 C20 C14 120.0(3) . .
C17 C19 C20 120.1(3) . .
C16 C15 C14 120.2(3) . .
C20 C14 C13 121.8(3) . .
C15 C14 C13 118.6(3) . .
C15 C14 C20 119.6(3) . .
C8 C7 C6 120.0(3) . .
N1 C2 C4 122.8(3) . .
C1 C3 C5 119.5(3) . .
O4 C21 C22 116.5(3) . .
O3 C21 O4 123.1(3) . .
O3 C21 C22 120.4(3) . .
O8 C18 C17 114.2(3) . .
O7 C18 O8 123.5(3) . .
O7 C18 C17 122.2(3) . .
C2 C4 C5 120.2(3) . .
C23 C24 C22 119.9(3) 3_565 .
N2 C11 C12 112.1(3) . .
N2 C8 C7 121.4(3) . .
C15 C16 C17 120.3(3) . .
N2 C9 C10 121.6(3) . .
C9 C10 C6 119.8(3) . .
C22 C23 C24 120.5(3) . 3_565

loop_
_geom_bond_atom_site_label_1
_geom_bond_atom_site_label_2
_geom_bond_distance
_geom_bond_site_symmetry_2
Zn1 O1 1.954(2) .
Zn1 O4 1.953(2) .
Zn1 O5 1.980(2) .
Zn1 N1 2.078(2) .
O1 C12 1.265(4) 2_745
O4 C21 1.263(4) .
O5 C13 1.263(4) .
O6 C13 1.227(4) .
N1 C1 1.341(4) .
N1 C2 1.335(4) .
N2 C11 1.476(4) .
N2 C8 1.319(5) .
N2 C9 1.341(5) .
C5 C6 1.484(4) .
C5 C3 1.394(4) .
C5 C4 1.392(4) .
C6 C7 1.391(4) .
C6 C10 1.393(4) .
C12 O1 1.265(4) 2_755
C12 C11 1.523(4) .
C12 O2 1.213(5) .
C13 C14 1.517(4) .
O3 C21 1.253(4) .
O8 C18 1.296(4) .
C17 C19 1.389(4) .
C17 C18 1.495(4) .
C17 C16 1.388(5) .
O7 C18 1.217(4) .
C1 C3 1.387(4) .
C22 C21 1.506(4) .
C22 C24 1.389(5) .
C22 C23 1.382(5) .
C20 C19 1.392(4) .
C20 C14 1.393(4) .
C15 C14 1.391(4) .
C15 C16 1.384(4) .
C7 C8 1.384(5) .
C2 C4 1.379(4) .
C24 C23 1.389(5) 3_565
C9 C10 1.373(5) .
C23 C24 1.389(5) 3_565
